data_7013452
loop_
_publ_author_name
'Morten Fr\/oseth'
'Ajaib Dhindsa'
'Hilde R\/oise'
'Mats Tilset'

_publ_section_title
;
 Synthesis and characterization of palladium(II) complexes with a novel
 chelating iminocarbene ligand
;
_journal_issue 23
_journal_name_full 'Dalton Trans.'
_journal_page_first 4516
_journal_page_last 4524
_journal_paper_doi 10.1039/b308275j
_journal_year 2003
_chemical_formula_sum 'C20 H29 Cl4 N3 Pd'
_chemical_formula_weight 559.66
_chemical_name_systematic
;
?
;
_space_group_IT_number 61
_symmetry_cell_setting orthorhombic
_symmetry_space_group_name_Hall '-P 2ac 2ab'
_symmetry_space_group_name_H-M 'P b c a'
_atom_sites_solution_hydrogens geom
_atom_sites_solution_primary direct
_atom_sites_solution_secondary difmap
_audit_creation_method SHELXL
_cell_angle_alpha 90.00
_cell_angle_beta 90.00
_cell_angle_gamma 90.00
_cell_formula_units_Z 8
_cell_length_a 13.325(3)
_cell_length_b 14.218(3)
_cell_length_c 25.334(5)
_cell_measurement_temperature 293(2)
_cell_volume 4799.6(18)
_computing_structure_refinement 'SHELXL-93 (Sheldrick, 1993)'
_computing_structure_solution 'SHELXS-86 (Sheldrick, 1990)'
_diffrn_ambient_temperature 293(2)
_diffrn_measurement_device 'SMART CCD Area Detector'
_diffrn_measurement_method \w-scan
_diffrn_radiation_monochromator graphite
_diffrn_radiation_source 'fine-focus sealed tube'
_diffrn_radiation_type MoK\a
_diffrn_radiation_wavelength 0.71073
_diffrn_reflns_av_R_equivalents 0.0776
_diffrn_reflns_av_sigmaI/netI 0.0427
_diffrn_reflns_limit_h_max 17
_diffrn_reflns_limit_h_min -17
_diffrn_reflns_limit_k_max 18
_diffrn_reflns_limit_k_min -18
_diffrn_reflns_limit_l_max 33
_diffrn_reflns_limit_l_min -33
_diffrn_reflns_number 52969
_diffrn_reflns_theta_max 28.79
_diffrn_reflns_theta_min 1.61
_exptl_absorpt_coefficient_mu 1.230
_exptl_absorpt_correction_T_max 0.88
_exptl_absorpt_correction_T_min 0.69
_exptl_absorpt_correction_type multi-scan
_exptl_crystal_colour yellow
_exptl_crystal_density_diffrn 1.549
_exptl_crystal_description block
_exptl_crystal_F_000 2272
_exptl_crystal_size_max 0.3
_exptl_crystal_size_mid 0.3
_exptl_crystal_size_min 0.1
_refine_diff_density_max 3.520
_refine_diff_density_min -1.538
_refine_diff_density_rms 0.154
_refine_ls_extinction_method none
_refine_ls_goodness_of_fit_all 1.197
_refine_ls_goodness_of_fit_obs 1.150
_refine_ls_matrix_type full
_refine_ls_number_parameters 259
_refine_ls_number_reflns 5824
_refine_ls_number_restraints 0
_refine_ls_restrained_S_all 1.212
_refine_ls_restrained_S_obs 1.150
_refine_ls_R_factor_all 0.0978
_refine_ls_R_factor_obs 0.0538
_refine_ls_shift/esd_max 0.004
_refine_ls_shift/esd_mean 0.000
_refine_ls_structure_factor_coef Fsqd
_refine_ls_weighting_details 'w=1/[\s^2^(Fo^2^)+(0.0300P)^2^+48.2926P] where P=(Fo^2^+2Fc^2^)/3'
_refine_ls_weighting_scheme calc
_refine_ls_wR_factor_all 0.1568
_refine_ls_wR_factor_obs 0.1228
_reflns_number_observed 4035
_reflns_number_total 5839
_reflns_observed_criterion >2sigma(I)
_cod_data_source_file b308275j.txt
_cod_data_source_block morten2
_cod_depositor_comments
;
The following automatic conversions were performed:
'_symmetry_cell_setting' value 'Orthorhombic' changed to 'orthorhombic'
according to '/home/saulius/struct/CIF-dictionaries/cif_core.dic'
dictionary named 'cif_core.dic' version 2.4.1 from 2010-06-29.

Automatic conversion script
Id: cif_fix_enum 1527 2010-12-29 10:47:43Z saulius 

The following automatic conversions were performed:

'_refine_ls_weighting_scheme' value 'calc
w=1/[\s^2^(Fo^2^)+(0.0300P)^2^+48.2926P] where P=(Fo^2^+2Fc^2^)/3'
was changed to 'calc'. New tag '_refine_ls_weighting_details' was
created. The value of the new tag was set to
'w=1/[\s^2^(Fo^2^)+(0.0300P)^2^+48.2926P] where P=(Fo^2^+2Fc^2^)/3'.

Automatic conversion script
Id: cif_fix_values 3143 2015-03-26 13:38:13Z robertas 
;
_cod_original_cell_volume 4799.6(17)
_cod_original_sg_symbol_H-M Pbca
_cod_database_code 7013452

loop_
_symmetry_equiv_pos_as_xyz
'x, y, z'
'-x+1/2, -y, z+1/2'
'-x, y+1/2, -z+1/2'
'x+1/2, -y+1/2, -z'
'-x, -y, -z'
'x-1/2, y, -z-1/2'
'x, -y-1/2, z-1/2'
'-x-1/2, y-1/2, z'

loop_
_atom_site_aniso_label
_atom_site_aniso_U_11
_atom_site_aniso_U_22
_atom_site_aniso_U_33
_atom_site_aniso_U_23
_atom_site_aniso_U_13
_atom_site_aniso_U_12
Pd1 0.0178(2) 0.0177(2) 0.0215(2) -0.0002(2) -0.0038(2) 0.0005(2)
Cl1 0.0256(7) 0.0220(7) 0.0292(8) -0.0005(6) -0.0013(6) 0.0045(6)
Cl2 0.0308(8) 0.0423(9) 0.0295(8) -0.0030(7) -0.0130(7) 0.0095(7)
Cl3 0.0669(14) 0.0490(12) 0.0362(9) 0.0022(9) 0.0038(10) 0.0073(11)
Cl4 0.0464(15) 0.100(2) 0.133(3) -0.037(2) 0.007(2) 0.0075(15)
N1 0.016(2) 0.021(2) 0.020(2) -0.002(2) -0.003(2) 0.002(2)
N2 0.029(3) 0.021(3) 0.020(2) -0.003(2) -0.005(2) 0.003(2)
N3 0.027(3) 0.036(3) 0.022(3) 0.002(2) 0.000(2) -0.001(2)
C1 0.019(3) 0.019(3) 0.020(3) 0.000(2) -0.006(2) 0.001(2)
C2 0.023(3) 0.019(3) 0.018(3) 0.000(2) -0.002(2) 0.003(2)
C3 0.029(3) 0.029(3) 0.020(3) -0.006(3) 0.003(3) 0.001(3)
C4 0.029(3) 0.025(3) 0.027(3) -0.007(3) -0.007(3) -0.005(3)
C5 0.021(3) 0.025(3) 0.027(3) -0.002(3) 0.000(3) -0.002(2)
C6 0.021(3) 0.022(3) 0.022(3) -0.002(2) -0.001(2) 0.002(2)
C7 0.023(3) 0.030(3) 0.026(3) -0.007(3) -0.001(3) -0.005(3)
C8 0.031(4) 0.079(7) 0.047(5) -0.007(4) 0.001(4) 0.020(4)
C9 0.069(6) 0.048(5) 0.030(4) -0.001(4) 0.018(4) 0.013(4)
C10 0.021(3) 0.026(3) 0.022(3) 0.001(2) 0.000(2) 0.000(3)
C11 0.028(3) 0.043(4) 0.041(4) 0.014(4) 0.006(3) 0.001(3)
C12 0.029(4) 0.037(4) 0.033(4) -0.004(3) 0.005(3) 0.003(3)
C13 0.037(4) 0.023(3) 0.031(3) -0.004(3) -0.012(3) 0.004(3)
C14 0.023(3) 0.022(3) 0.021(3) 0.001(2) -0.002(2) -0.002(2)
C15 0.034(4) 0.018(3) 0.028(3) 0.003(2) -0.002(3) 0.001(3)
C16 0.036(4) 0.036(4) 0.029(3) -0.010(3) -0.006(3) 0.012(3)
C17 0.032(4) 0.051(4) 0.026(3) -0.011(3) -0.001(3) 0.012(4)
C18 0.030(4) 0.046(4) 0.029(3) 0.009(3) -0.003(3) -0.002(3)
C19 0.017(3) 0.025(3) 0.023(3) 0.002(2) -0.005(2) -0.004(2)
C20 0.057(6) 0.079(7) 0.058(6) -0.002(5) 0.009(5) 0.030(5)

loop_
_atom_site_label
_atom_site_type_symbol
_atom_site_fract_x
_atom_site_fract_y
_atom_site_fract_z
_atom_site_U_iso_or_equiv
_atom_site_thermal_displace_type
_atom_site_occupancy
_atom_site_calc_flag
_atom_site_refinement_flags
_atom_site_disorder_group
Pd1 Pd 0.65893(3) 0.02335(3) 0.35885(2) 0.01900(13) Uani 1 d . .
Cl1 Cl 0.57295(12) 0.13910(10) 0.40841(6) 0.0256(3) Uani 1 d . .
Cl2 Cl 0.55749(13) 0.05175(13) 0.28741(7) 0.0342(4) Uani 1 d . .
Cl3 Cl 0.7498(2) 0.2140(2) 0.15796(8) 0.0507(5) Uani 1 d . .
Cl4 Cl 0.9012(2) 0.3246(3) 0.2156(2) 0.0931(11) Uani 1 d . .
N1 N 0.7507(4) -0.0148(3) 0.4216(2) 0.0188(10) Uani 1 d . .
N2 N 0.7630(4) -0.1516(4) 0.3391(2) 0.0235(11) Uani 1 d . .
N3 N 0.7853(4) -0.0634(4) 0.2709(2) 0.0283(12) Uani 1 d . .
C1 C 0.7965(4) 0.0608(4) 0.4524(2) 0.0194(12) Uani 1 d . .
C2 C 0.7521(5) 0.0882(4) 0.5006(2) 0.0201(12) Uani 1 d . .
C3 C 0.7973(5) 0.1618(5) 0.5277(2) 0.0258(13) Uani 1 d . .
H3 H 0.7694(5) 0.1824(5) 0.5593(2) 0.031 Uiso 1 calc R .
C4 C 0.8833(5) 0.2052(5) 0.5086(3) 0.0267(14) Uani 1 d . .
H4 H 0.9129(5) 0.2537(5) 0.5277(3) 0.032 Uiso 1 calc R .
C5 C 0.9252(5) 0.1770(4) 0.4614(2) 0.0245(13) Uani 1 d . .
H5 H 0.9821(5) 0.2072(4) 0.4487(2) 0.029 Uiso 1 calc R .
C6 C 0.8825(5) 0.1027(4) 0.4323(2) 0.0214(12) Uani 1 d . .
C7 C 0.9327(5) 0.0721(5) 0.3808(3) 0.0263(13) Uani 1 d . .
H7 H 0.8958(5) 0.0176(5) 0.3673(3) 0.032 Uiso 1 calc R .
C8 C 1.0421(6) 0.0412(7) 0.3902(3) 0.052(2) Uani 1 d . .
H8A H 1.0792(13) 0.0924(16) 0.4053(23) 0.079 Uiso 1 calc R .
H8B H 1.0719(16) 0.0234(43) 0.3572(5) 0.079 Uiso 1 calc R .
H8C H 1.0432(7) -0.0115(29) 0.4139(20) 0.079 Uiso 1 calc R .
C9 C 0.9284(7) 0.1486(6) 0.3390(3) 0.049(2) Uani 1 d . .
H9A H 0.8597(8) 0.1656(31) 0.3326(18) 0.074 Uiso 1 calc R .
H9B H 0.9579(44) 0.1258(17) 0.3069(8) 0.074 Uiso 1 calc R .
H9C H 0.9648(40) 0.2028(18) 0.3510(11) 0.074 Uiso 1 calc R .
C10 C 0.6603(5) 0.0393(4) 0.5239(2) 0.0230(12) Uani 1 d . .
H10 H 0.6286(5) 0.0026(4) 0.4958(2) 0.028 Uiso 1 calc R .
C11 C 0.6907(5) -0.0292(6) 0.5683(3) 0.037(2) Uani 1 d . .
H11A H 0.7401(30) -0.0725(25) 0.5552(7) 0.056 Uiso 1 calc R .
H11B H 0.6327(9) -0.0635(28) 0.5800(15) 0.056 Uiso 1 calc R .
H11C H 0.7182(37) 0.0056(6) 0.5974(9) 0.056 Uiso 1 calc R .
C12 C 0.5820(5) 0.1083(5) 0.5456(3) 0.033(2) Uani 1 d . .
H12A H 0.6095(14) 0.1413(26) 0.5753(13) 0.050 Uiso 1 calc R .
H12B H 0.5233(16) 0.0742(6) 0.5564(19) 0.050 Uiso 1 calc R .
H12C H 0.5641(29) 0.1526(23) 0.5185(7) 0.050 Uiso 1 calc R .
C13 C 0.8539(5) -0.1320(5) 0.4692(3) 0.0301(15) Uani 1 d . .
H13A H 0.8742(28) -0.0798(8) 0.4907(13) 0.045 Uiso 1 calc R .
H13B H 0.9113(16) -0.1572(31) 0.4512(3) 0.045 Uiso 1 calc R .
H13C H 0.8248(13) -0.1798(25) 0.4911(13) 0.045 Uiso 1 calc R .
C14 C 0.7781(5) -0.0997(4) 0.4295(2) 0.0217(12) Uani 1 d . .
C15 C 0.7358(5) -0.1748(4) 0.3930(2) 0.0268(14) Uani 1 d . .
H15A H 0.7629(5) -0.2358(4) 0.4024(2) 0.032 Uiso 1 calc R .
H15B H 0.6634(5) -0.1773(4) 0.3964(2) 0.032 Uiso 1 calc R .
C16 C 0.8291(5) -0.2000(5) 0.3067(3) 0.034(2) Uani 1 d . .
H16 H 0.8588(5) -0.2581(5) 0.3131(3) 0.040 Uiso 1 calc R .
C17 C 0.8411(6) -0.1450(5) 0.2640(3) 0.036(2) Uani 1 d . .
H17 H 0.8803(6) -0.1592(5) 0.2347(3) 0.043 Uiso 1 calc R .
C18 C 0.7817(5) 0.0130(5) 0.2326(3) 0.035(2) Uani 1 d . .
H18A H 0.7326(29) -0.0012(18) 0.2060(12) 0.053 Uiso 1 calc R .
H18B H 0.8463(12) 0.0201(25) 0.2164(15) 0.053 Uiso 1 calc R .
H18C H 0.7636(39) 0.0704(9) 0.2501(5) 0.053 Uiso 1 calc R .
C19 C 0.7367(4) -0.0678(4) 0.3180(2) 0.0216(12) Uani 1 d . .
C20 C 0.8787(7) 0.2380(8) 0.1690(4) 0.064(3) Uani 1 d . .
H20A H 0.9114(7) 0.1805(8) 0.1803(4) 0.077 Uiso 1 calc R .
H20B H 0.9090(7) 0.2570(8) 0.1359(4) 0.077 Uiso 1 calc R .

loop_
_atom_type_symbol
_atom_type_description
_atom_type_scat_dispersion_real
_atom_type_scat_dispersion_imag
_atom_type_scat_source
C C 0.0033 0.0016 'International Tables Vol C Tables 4.2.6.8 and 6.1.1.4'
H H 0.0000 0.0000 'International Tables Vol C Tables 4.2.6.8 and 6.1.1.4'
N N 0.0061 0.0033 'International Tables Vol C Tables 4.2.6.8 and 6.1.1.4'
Cl Cl 0.1484 0.1585 'International Tables Vol C Tables 4.2.6.8 and 6.1.1.4'
Pd Pd -0.9988 1.0072 'International Tables Vol C Tables 4.2.6.8 and 6.1.1.4'

loop_
_geom_angle_atom_site_label_1
_geom_angle_atom_site_label_2
_geom_angle_atom_site_label_3
_geom_angle
_geom_angle_site_symmetry_1
_geom_angle_site_symmetry_3
_geom_angle_publ_flag
C19 Pd1 N1 85.4(2) . . ?
C19 Pd1 Cl2 90.7(2) . . ?
N1 Pd1 Cl2 174.94(14) . . ?
C19 Pd1 Cl1 176.8(2) . . ?
N1 Pd1 Cl1 93.46(14) . . ?
Cl2 Pd1 Cl1 90.62(6) . . ?
C14 N1 C1 119.4(5) . . ?
C14 N1 Pd1 122.4(4) . . ?
C1 N1 Pd1 117.5(4) . . ?
C19 N2 C16 111.6(5) . . ?
C19 N2 C15 120.5(5) . . ?
C16 N2 C15 127.1(6) . . ?
C19 N3 C17 109.1(6) . . ?
C19 N3 C18 127.1(6) . . ?
C17 N3 C18 123.9(6) . . ?
C6 C1 C2 123.1(5) . . ?
C6 C1 N1 117.6(5) . . ?
C2 C1 N1 119.3(5) . . ?
C3 C2 C1 116.9(6) . . ?
C3 C2 C10 120.0(5) . . ?
C1 C2 C10 123.0(5) . . ?
C2 C3 C4 121.4(6) . . ?
C5 C4 C3 120.4(6) . . ?
C4 C5 C6 120.7(6) . . ?
C1 C6 C5 117.5(6) . . ?
C1 C6 C7 123.6(5) . . ?
C5 C6 C7 119.0(6) . . ?
C9 C7 C6 112.0(6) . . ?
C9 C7 C8 110.4(7) . . ?
C6 C7 C8 111.3(6) . . ?
C2 C10 C12 113.1(5) . . ?
C2 C10 C11 111.1(5) . . ?
C12 C10 C11 108.8(5) . . ?
N1 C14 C13 126.1(6) . . ?
N1 C14 C15 117.5(5) . . ?
C13 C14 C15 116.3(5) . . ?
N2 C15 C14 108.7(5) . . ?
C17 C16 N2 105.3(6) . . ?
C16 C17 N3 108.8(6) . . ?
N2 C19 N3 105.3(5) . . ?
N2 C19 Pd1 120.8(4) . . ?
N3 C19 Pd1 133.4(5) . . ?
Cl4 C20 Cl3 114.4(5) . . ?

loop_
_geom_bond_atom_site_label_1
_geom_bond_atom_site_label_2
_geom_bond_distance
_geom_bond_site_symmetry_2
_geom_bond_publ_flag
Pd1 C19 1.956(6) . ?
Pd1 N1 2.077(5) . ?
Pd1 Cl2 2.295(2) . ?
Pd1 Cl1 2.366(2) . ?
Cl3 C20 1.773(11) . ?
Cl4 C20 1.732(11) . ?
N1 C14 1.278(8) . ?
N1 C1 1.463(7) . ?
N2 C19 1.352(8) . ?
N2 C16 1.387(8) . ?
N2 C15 1.451(8) . ?
N3 C19 1.359(8) . ?
N3 C17 1.388(9) . ?
N3 C18 1.458(9) . ?
C1 C6 1.389(8) . ?
C1 C2 1.411(8) . ?
C2 C3 1.388(9) . ?
C2 C10 1.525(9) . ?
C3 C4 1.390(9) . ?
C4 C5 1.378(9) . ?
C5 C6 1.408(8) . ?
C6 C7 1.528(8) . ?
C7 C9 1.520(10) . ?
C7 C8 1.540(10) . ?
C10 C12 1.534(9) . ?
C10 C11 1.542(9) . ?
C13 C14 1.497(9) . ?
C14 C15 1.521(8) . ?
C16 C17 1.343(10) . ?
